data_2104454
loop_
_publ_author_name
'Posse, Jose Maria'
'Grzechnik, Andrzej'
'Friese, Karen'

_publ_section_title
;
 Ternary fluorides Ba<i>M</i>F~4~ (<i>M</i> = Zn, Mg and Mn) at low
 temperatures
;
_journal_coeditor_code SN5085
_journal_issue 5
_journal_name_full 'Acta Crystallographica Section B'
_journal_page_first 576
_journal_page_last 586
_journal_paper_doi 10.1107/S0108768109027177
_journal_volume 65
_journal_year 2009
_chemical_formula_sum 'Ba F4 Mg'
_chemical_formula_weight 237.6
_chemical_name_systematic ' ?'
_space_group_IT_number 36
_symmetry_cell_setting orthorhombic
_symmetry_space_group_name_Hall 'C 2c -2'
_symmetry_space_group_name_H-M 'C m c 21'
_cell_angle_alpha 90
_cell_angle_beta 90
_cell_angle_gamma 90
_cell_formula_units_Z 4
_cell_length_a 4.11886(2)
_cell_length_b 14.47610(10)
_cell_length_c 5.81296(4)
_cell_measurement_temperature 100
_cell_volume 346.598(4)
_computing_cell_refinement 'RECIPE Version 1.16 (2004), STOE & Cie GmbH'
_computing_data_collection 'STOE MainMenu Version 1.39 (2004), STOE & Cie GmbH'
_computing_data_reduction 'STOE X-RED, STOE & Cie GmbH + Jana2006'
_computing_publication_material 'Jana2006 (Petricek, Dusek & Palatinus, 2006)'
_computing_structure_refinement 'Jana2006 (Petricek, Dusek & Palatinus, 2006)'
_diffrn_ambient_temperature 100
_diffrn_measured_fraction_theta_full 0.98
_diffrn_measurement_device_type 'STOE IPDS-II'
_diffrn_measurement_method \omega-scans
_diffrn_radiation_source 'X-ray tube'
_diffrn_radiation_type 'Mo K\a'
_diffrn_radiation_wavelength 0.71073
_diffrn_reflns_av_R_equivalents 0.0184
_diffrn_reflns_av_sigmaI/netI 0.0029
_diffrn_reflns_limit_h_max 6
_diffrn_reflns_limit_h_min -6
_diffrn_reflns_limit_k_max 21
_diffrn_reflns_limit_k_min -21
_diffrn_reflns_limit_l_max 8
_diffrn_reflns_limit_l_min -8
_diffrn_reflns_number 2112
_diffrn_reflns_reduction_process Jana2006
_diffrn_reflns_theta_full 31.8
_diffrn_reflns_theta_max 31.8
_diffrn_reflns_theta_min 2.81
_exptl_absorpt_coefficient_mu 11.565
_exptl_absorpt_correction_T_max 0.5314
_exptl_absorpt_correction_T_min 0.2782
_exptl_absorpt_correction_type numerical
_exptl_absorpt_process_details 'STOE X-RED'
_exptl_crystal_colour colourless
_exptl_crystal_density_diffrn 4.5525
_exptl_crystal_F_000 416
_exptl_crystal_size_max 0.139
_exptl_crystal_size_mid 0.07
_exptl_crystal_size_min 0.011
_refine_diff_density_max 0.49
_refine_diff_density_min -0.50
_refine_ls_abs_structure_details 'inversion twin'
_refine_ls_abs_structure_Flack 0.00(5)
_refine_ls_extinction_coef 44E1(4)
_refine_ls_extinction_method 'B-C type 1 Gaussian isotropic (Becker & Coppens, 1974)'
_refine_ls_goodness_of_fit_ref 1.60
_refine_ls_number_constraints 1
_refine_ls_number_parameters 37
_refine_ls_number_reflns 653
_refine_ls_number_restraints 0
_refine_ls_R_factor_all 0.0120
_refine_ls_R_factor_gt 0.0118
_refine_ls_shift/su_max 0.0016
_refine_ls_shift/su_mean 0.0002
_refine_ls_structure_factor_coef F
_refine_ls_weighting_details w=1/(\s^2^(F)+0.0001F^2^)
_refine_ls_weighting_scheme sigma
_refine_ls_wR_factor_gt 0.0168
_refine_ls_wR_factor_ref 0.0169
_reflns_number_gt 647
_reflns_number_total 653
_reflns_threshold_expression I>3\s(I)
_cod_data_source_file sn5085.cif
_cod_data_source_block BaMgF4100K
_cod_original_cell_volume 346.604(2)
_cod_original_sg_symbol_Hall 'C -2x;-2yc;2zc'
_cod_original_formula_sum 'Ba1 F4 Mg1'
_cod_database_code 2104454
_cod_database_fobs_code 2104454

loop_
_symmetry_equiv_pos_site_id
_symmetry_equiv_pos_as_xyz
1 x,y,z
2 -x,-y,z+1/2
3 -x,y,z
4 x,-y,z+1/2
5 x+1/2,y+1/2,z
6 -x+1/2,-y+1/2,z+1/2
7 -x+1/2,y+1/2,z
8 x+1/2,-y+1/2,z+1/2

loop_
_atom_site_type_symbol
_atom_site_label
_atom_site_fract_x
_atom_site_fract_y
_atom_site_fract_z
_atom_site_U_iso_or_equiv
_atom_site_adp_type
_atom_site_calc_flag
_atom_site_refinement_flags
_atom_site_occupancy
_atom_site_disorder_assembly
_atom_site_disorder_group
Ba Ba 0.5 0.351656(9) 0.53777(18) 0.00677(6) Uani d . 1 . .
Mg Mg 0 0.41439(7) 0 0.0055(3) Uani d . 1 . .
F F1 0 0.30408(16) 0.8044(5) 0.0066(5) Uani d . 1 . .
F F2 0 0.33451(18) 0.2663(5) 0.0082(5) Uani d . 1 . .
F F3 0 0.47488(13) 0.6902(4) 0.0088(5) Uani d . 1 . .
F F4 0.5 0.42137(14) 0.9916(4) 0.0099(5) Uani d . 1 . .

loop_
_atom_site_aniso_label
_atom_site_aniso_U_11
_atom_site_aniso_U_22
_atom_site_aniso_U_33
_atom_site_aniso_U_12
_atom_site_aniso_U_13
_atom_site_aniso_U_23
_atom_site_aniso_type_symbol
Ba 0.00499(10) 0.00851(10) 0.00681(10) 0 0 -0.00179(8) Ba
Mg 0.0069(4) 0.0060(4) 0.0034(7) 0 0 -0.0002(3) Mg
F1 0.0080(9) 0.0041(7) 0.0078(8) 0 0 -0.0009(8) F
F2 0.0095(10) 0.0085(7) 0.0067(10) 0 0 0.0024(9) F
F3 0.0087(8) 0.0067(8) 0.0111(10) 0 0 0.0019(7) F
F4 0.0052(7) 0.0124(8) 0.0121(13) 0 0 -0.0023(6) F

loop_
_atom_type_symbol
_atom_type_scat_dispersion_real
_atom_type_scat_dispersion_imag
_atom_type_scat_source
Ba -0.324 2.282 'International Tables Vol C tables 4.2.6.8 and 6.1.1.1'
Mg 0.049 0.036 'International Tables Vol C tables 4.2.6.8 and 6.1.1.1'
F 0.017 0.010 'International Tables Vol C tables 4.2.6.8 and 6.1.1.1'

loop_
_geom_angle_atom_site_label_1
_geom_angle_atom_site_label_2
_geom_angle_atom_site_label_3
_geom_angle_site_symmetry_1
_geom_angle_site_symmetry_2
_geom_angle_site_symmetry_3
_geom_angle
_geom_angle_publ_flag
F1 Ba F1 . . 1_655 101.05(7) yes
F1 Ba F1 . . 6_554 94.49(6) yes
F1 Ba F2 . . . 73.57(7) yes
F1 Ba F2 . . 1_655 159.57(8) yes
F1 Ba F3 . . . 54.98(6) yes
F1 Ba F3 . . 1_655 122.41(8) yes
F1 Ba F4 . . . 63.23(6) yes
F1 Ba F1 1_655 . 6_554 94.49(6) yes
F1 Ba F2 1_655 . . 159.57(8) yes
F1 Ba F2 1_655 . 1_655 73.57(7) yes
F1 Ba F3 1_655 . . 122.41(8) yes
F1 Ba F3 1_655 . 1_655 54.98(6) yes
F1 Ba F4 1_655 . . 63.23(6) yes
F1 Ba F2 6_554 . . 66.81(7) yes
F1 Ba F2 6_554 . 1_655 66.81(7) yes
F1 Ba F3 6_554 . . 133.86(3) yes
F1 Ba F3 6_554 . 1_655 133.86(3) yes
F1 Ba F4 6_554 . . 141.97(8) yes
F2 Ba F2 . . 1_655 104.41(8) yes
F2 Ba F3 . . . 71.25(6) yes
F2 Ba F3 . . 1_655 144.54(7) yes
F2 Ba F4 . . . 126.83(5) yes
F2 Ba F3 1_655 . . 144.54(7) yes
F2 Ba F3 1_655 . 1_655 71.25(6) yes
F2 Ba F4 1_655 . . 126.83(5) yes
F3 Ba F3 . . 1_655 91.92(4) yes
F3 Ba F4 . . . 59.25(5) yes
F3 Ba F4 1_655 . . 59.25(5) yes
F1 Mg F2 1_554 . . 88.69(12) yes
F1 Mg F3 1_554 . 1_554 80.48(10) yes
F1 Mg F3 1_554 . 2_564 179.15(11) yes
F1 Mg F4 1_554 . 1_454 91.50(6) yes
F1 Mg F4 1_554 . 1_554 91.50(6) yes
F2 Mg F3 . . 1_554 169.17(11) yes
F2 Mg F3 . . 2_564 92.17(10) yes
F2 Mg F4 . . 1_454 92.77(6) yes
F2 Mg F4 . . 1_554 92.77(6) yes
F3 Mg F3 1_554 . 2_564 98.67(10) yes
F3 Mg F4 1_554 . 1_454 87.55(6) yes
F3 Mg F4 1_554 . 1_554 87.55(6) yes
F3 Mg F4 2_564 . 1_454 88.46(6) yes
F3 Mg F4 2_564 . 1_554 88.46(6) yes
F4 Mg F4 1_454 . 1_554 173.77(10) yes
Ba F1 Ba 1_455 . . 101.05(9) yes
Ba F1 Ba 1_455 . 6_555 121.38(6) yes
Ba F1 Mg 1_455 . 1_556 97.28(7) yes
Ba F1 Ba . . 6_555 121.38(6) yes
Ba F1 Mg . . 1_556 97.28(7) yes
Ba F1 Mg 6_555 . 1_556 113.52(13) yes
F2 F1 F2 1_556 . 6_455 100.86(10) yes
F2 F1 F2 1_556 . 6_555 100.86(10) yes
F2 F1 F3 1_556 . . 95.72(11) yes
F2 F1 F4 1_556 . 1_455 62.10(7) yes
F2 F1 F4 1_556 . . 62.10(7) yes
F2 F1 F2 6_455 . 6_555 91.15(9) yes
F2 F1 F3 6_455 . . 130.69(7) yes
F2 F1 F4 6_455 . 1_455 85.90(5) yes
F2 F1 F4 6_455 . . 161.64(13) yes
F2 F1 F3 6_555 . . 130.69(7) yes
F2 F1 F4 6_555 . 1_455 161.64(13) yes
F2 F1 F4 6_555 . . 85.90(5) yes
F3 F1 F4 . . 1_455 61.90(7) yes
F3 F1 F4 . . . 61.90(7) yes
F4 F1 F4 1_455 . . 91.20(8) yes
Ba F2 Ba 1_455 . . 104.41(10) yes
Ba F2 Mg 1_455 . . 115.34(8) yes
Ba F2 Mg . . . 115.34(8) yes
F1 F2 F1 1_554 . 6_454 87.89(9) yes
F1 F2 F1 1_554 . 6_554 87.89(9) yes
F1 F2 F3 1_554 . 2_564 90.20(11) yes
F1 F2 F4 1_554 . 1_454 61.69(7) yes
F1 F2 F4 1_554 . 1_554 61.69(7) yes
F1 F2 F1 6_454 . 6_554 91.15(9) yes
F1 F2 F3 6_454 . 2_564 134.36(5) yes
F1 F2 F4 6_454 . 1_454 80.58(6) yes
F1 F2 F4 6_454 . 1_554 148.54(12) yes
F1 F2 F3 6_554 . 2_564 134.36(5) yes
F1 F2 F4 6_554 . 1_454 148.54(12) yes
F1 F2 F4 6_554 . 1_554 80.58(6) yes
F3 F2 F4 2_564 . 1_454 58.90(7) yes
F3 F2 F4 2_564 . 1_554 58.90(7) yes
F4 F2 F4 1_454 . 1_554 90.75(9) yes
Ba F3 Ba 1_455 . . 91.92(6) yes
Ba F3 Mg 1_455 . 1_556 90.34(6) yes
Ba F3 Mg 1_455 . 2_565 109.69(8) yes
Ba F3 Mg . . 1_556 90.34(6) yes
Ba F3 Mg . . 2_565 109.69(8) yes
Mg F3 Mg 1_556 . 2_565 150.52(13) yes
F1 F3 F2 . . 2_565 155.85(13) yes
F1 F3 F3 . . 2_564 119.09(11) yes
F1 F3 F3 . . 2_565 89.02(10) yes
F1 F3 F4 . . 1_455 64.69(7) yes
F1 F3 F4 . . . 64.69(7) yes
F1 F3 F4 . . 2_564 128.71(6) yes
F1 F3 F4 . . 2_664 128.71(6) yes
F2 F3 F3 2_565 . 2_564 85.06(9) yes
F2 F3 F3 2_565 . 2_565 66.84(8) yes
F2 F3 F4 2_565 . 1_455 99.98(8) yes
F2 F3 F4 2_565 . . 99.98(8) yes
F2 F3 F4 2_565 . 2_564 62.31(6) yes
F2 F3 F4 2_565 . 2_664 62.31(6) yes
F3 F3 F3 2_564 . 2_565 151.90(9) yes
F3 F3 F4 2_564 . 1_455 132.16(5) yes
F3 F3 F4 2_564 . . 132.16(5) yes
F3 F3 F4 2_564 . 2_564 57.96(6) yes
F3 F3 F4 2_564 . 2_664 57.96(6) yes
F3 F3 F4 2_565 . 1_455 57.49(6) yes
F3 F3 F4 2_565 . . 57.49(6) yes
F3 F3 F4 2_565 . 2_564 105.66(7) yes
F3 F3 F4 2_565 . 2_664 105.66(7) yes
F4 F3 F4 1_455 . . 94.14(9) yes
F4 F3 F4 1_455 . 2_564 82.29(5) yes
F4 F3 F4 1_455 . 2_664 160.68(11) yes
F4 F3 F4 . . 2_564 160.68(11) yes
F4 F3 F4 . . 2_664 82.29(5) yes
F4 F3 F4 2_564 . 2_664 94.78(8) yes
Ba F4 Mg . . 1_556 90.26(6) yes
Ba F4 Mg . . 1_656 90.26(6) yes
Mg F4 Mg 1_556 . 1_656 173.77(12) yes
F1 F4 F1 . . 1_655 91.20(8) yes
F1 F4 F2 . . 1_556 56.21(8) yes
F1 F4 F2 . . 1_656 117.44(10) yes
F1 F4 F3 . . . 53.41(6) yes
F1 F4 F3 . . 1_655 116.76(10) yes
F1 F4 F3 . . 2_565 86.91(5) yes
F1 F4 F3 . . 2_665 176.19(10) yes
F1 F4 F2 1_655 . 1_556 117.44(10) yes
F1 F4 F2 1_655 . 1_656 56.21(8) yes
F1 F4 F3 1_655 . . 116.76(10) yes
F1 F4 F3 1_655 . 1_655 53.41(6) yes
F1 F4 F3 1_655 . 2_565 176.19(10) yes
F1 F4 F3 1_655 . 2_665 86.91(5) yes
F2 F4 F2 1_556 . 1_656 90.75(8) yes
F2 F4 F3 1_556 . . 86.70(5) yes
F2 F4 F3 1_556 . 1_655 169.93(11) yes
F2 F4 F3 1_556 . 2_565 58.78(7) yes
F2 F4 F3 1_556 . 2_665 121.97(10) yes
F2 F4 F3 1_656 . . 169.93(11) yes
F2 F4 F3 1_656 . 1_655 86.70(5) yes
F2 F4 F3 1_656 . 2_565 121.97(10) yes
F2 F4 F3 1_656 . 2_665 58.78(7) yes
F3 F4 F3 . . 1_655 94.14(8) yes
F3 F4 F3 . . 2_565 64.55(7) yes
F3 F4 F3 . . 2_665 130.40(10) yes
F3 F4 F3 1_655 . 2_565 130.40(10) yes
F3 F4 F3 1_655 . 2_665 64.55(7) yes
F3 F4 F3 2_565 . 2_665 94.78(8) yes

loop_
_geom_bond_atom_site_label_1
_geom_bond_atom_site_label_2
_geom_bond_site_symmetry_1
_geom_bond_site_symmetry_2
_geom_bond_distance
_geom_bond_publ_flag
Ba F1 . . 2.6680(19) yes
Ba F1 . 1_655 2.6680(19) yes
Ba F1 . 6_554 2.631(3) yes
Ba F2 . . 2.6063(18) yes
Ba F2 . 1_655 2.6063(18) yes
Ba F3 . . 2.8649(15) yes
Ba F3 . 1_655 2.8649(15) yes
Ba F4 . . 2.825(2) yes
Mg F1 . 1_554 1.960(3) yes
Mg F2 . . 1.932(3) yes
Mg F3 . 1_554 2.003(2) yes
Mg F3 . 2_564 1.947(2) yes
Mg F4 . 1_454 2.06250(13) yes
Mg F4 . 1_554 2.06250(13) yes
F1 F2 . 1_556 2.721(4) yes
F1 F2 . 6_455 2.884(2) yes
F1 F2 . 6_555 2.884(2) yes
F1 F3 . . 2.560(3) yes
F1 F4 . 1_455 2.882(2) yes
F1 F4 . . 2.882(2) yes
F2 F3 . 2_564 2.795(3) yes
F2 F4 . 1_454 2.894(2) yes
F2 F4 . 1_554 2.894(2) yes
F3 F3 . 2_564 2.996(3) yes
F3 F3 . 2_565 2.996(3) yes
F3 F4 . 1_455 2.813(2) yes
F3 F4 . . 2.813(2) yes
F3 F4 . 2_564 2.798(2) yes
F3 F4 . 2_664 2.798(2) yes

loop_
_geom_hbond_atom_site_label_D
_geom_hbond_atom_site_label_H
_geom_hbond_atom_site_label_A
_geom_hbond_site_symmetry_D
_geom_hbond_site_symmetry_H
_geom_hbond_site_symmetry_A
_geom_hbond_distance_DH
_geom_hbond_distance_HA
_geom_hbond_distance_DA
_geom_hbond_angle_DHA
_geom_hbond_publ_flag
? ? ? ? ? ? ? ? ? ? ?

loop_
_geom_torsion_atom_site_label_1
_geom_torsion_atom_site_label_2
_geom_torsion_atom_site_label_3
_geom_torsion_atom_site_label_4
_geom_torsion_site_symmetry_1
_geom_torsion_site_symmetry_2
_geom_torsion_site_symmetry_3
_geom_torsion_site_symmetry_4
_geom_torsion
_geom_torsion_publ_flag
? ? ? ? ? ? ? ? ? ?
